data_7116340
loop_
_publ_author_name
'Yu Yoshii'
'Takanori Otsu'
'Norihiko Hosokawa'
'Kiyosei Takasu'
'Kentaro Okano'
'Hidetoshi Tokuyama'

_publ_section_title
;
 Synthetic studies toward penitrem E: enantiocontrolled construction of
 B-E rings
;
_journal_name_full Chem.Commun.
_journal_page_first 1070
_journal_paper_doi 10.1039/C4cc08505A
_journal_volume 51
_journal_year 2015
_chemical_absolute_configuration ad
_chemical_formula_sum 'C18 H23 N O3'
_chemical_formula_weight 301.37
_chemical_name_systematic 'compound 5'
_space_group_IT_number 19
_symmetry_cell_setting orthorhombic
_symmetry_space_group_name_Hall 'P 2ac 2ab'
_symmetry_space_group_name_H-M 'P 21 21 21'
_atom_sites_solution_hydrogens geom
_atom_sites_solution_primary direct
_atom_sites_solution_secondary difmap
_audit_creation_method SHELXL-97
_audit_update_record
;
2014-09-26 deposited with the CCDC.
2014-12-01 downloaded from the CCDC.
;
_cell_angle_alpha 90.00
_cell_angle_beta 90.00
_cell_angle_gamma 90.00
_cell_formula_units_Z 4
_cell_length_a 9.9760(9)
_cell_length_b 10.5599(9)
_cell_length_c 14.5715(15)
_cell_measurement_reflns_used 9497
_cell_measurement_temperature 173.00
_cell_measurement_theta_max 27.41
_cell_measurement_theta_min 3.14
_cell_volume 1535.0(2)
_computing_structure_refinement 'SHELXL-97 (Sheldrick, 1997)'
_computing_structure_solution SHELXS-97
_diffrn_ambient_temperature 173.00
_diffrn_measured_fraction_theta_full 0.994
_diffrn_measured_fraction_theta_max 0.994
_diffrn_radiation_monochromator graphite
_diffrn_radiation_source 'sealed X-ray tube'
_diffrn_radiation_type 'Mo K\a'
_diffrn_radiation_wavelength 0.71075
_diffrn_reflns_av_R_equivalents 0.0670
_diffrn_reflns_av_sigmaI/netI 0.0603
_diffrn_reflns_limit_h_max 12
_diffrn_reflns_limit_h_min -12
_diffrn_reflns_limit_k_max 13
_diffrn_reflns_limit_k_min -13
_diffrn_reflns_limit_l_max 18
_diffrn_reflns_limit_l_min -18
_diffrn_reflns_number 14974
_diffrn_reflns_theta_full 27.45
_diffrn_reflns_theta_max 27.45
_diffrn_reflns_theta_min 3.14
_exptl_absorpt_coefficient_mu 0.088
_exptl_absorpt_correction_T_max 1.0000
_exptl_absorpt_correction_T_min 1.0000
_exptl_absorpt_correction_type multi-scan
_exptl_crystal_colour colorless
_exptl_crystal_density_diffrn 1.304
_exptl_crystal_density_method 'not measured'
_exptl_crystal_description prism
_exptl_crystal_F_000 648
_exptl_crystal_size_max 0.20
_exptl_crystal_size_mid 0.20
_exptl_crystal_size_min 0.10
_refine_diff_density_max 0.529
_refine_diff_density_min -0.480
_refine_diff_density_rms 0.125
_refine_ls_abs_structure_details 'Flack H D (1983), Acta Cryst. A39, 876-881'
_refine_ls_abs_structure_Flack -1(2)
_refine_ls_extinction_method none
_refine_ls_goodness_of_fit_ref 1.219
_refine_ls_hydrogen_treatment constr
_refine_ls_matrix_type full
_refine_ls_number_parameters 204
_refine_ls_number_reflns 3479
_refine_ls_number_restraints 0
_refine_ls_restrained_S_all 1.219
_refine_ls_R_factor_all 0.1032
_refine_ls_R_factor_gt 0.0602
_refine_ls_shift/su_max 0.000
_refine_ls_shift/su_mean 0.000
_refine_ls_structure_factor_coef Fsqd
_refine_ls_weighting_details 'calc w=1/[\s^2^(Fo^2^)+(0.0813P)^2^+1.0535P] where P=(Fo^2^+2Fc^2^)/3'
_refine_ls_weighting_scheme calc
_refine_ls_wR_factor_gt 0.1395
_refine_ls_wR_factor_ref 0.2052
_reflns_number_gt 2404
_reflns_number_total 3479
_reflns_threshold_expression >2sigma(I)
_cod_data_source_file c4cc08505a2.cif
_cod_data_source_block ydkr
_cod_database_code 7116340

loop_
_symmetry_equiv_pos_as_xyz
'x, y, z'
'-x+1/2, -y, z+1/2'
'x+1/2, -y+1/2, -z'
'-x, y+1/2, -z+1/2'

loop_
_atom_site_label
_atom_site_type_symbol
_atom_site_fract_x
_atom_site_fract_y
_atom_site_fract_z
_atom_site_U_iso_or_equiv
_atom_site_adp_type
_atom_site_occupancy
_atom_site_symmetry_multiplicity
_atom_site_calc_flag
_atom_site_refinement_flags
O1 O 0.7087(2) 0.9751(2) -0.01959(19) 0.0302(6) Uani 1 1 d .
H1 H 0.6309 0.9451 -0.0160 0.045 Uiso 1 1 calc R
O2 O 0.8648(3) 1.1756(2) -0.0403(2) 0.0324(6) Uani 1 1 d .
H2 H 0.7923 1.1353 -0.0435 0.049 Uiso 1 1 calc R
O3 O 0.6153(3) 0.6912(2) 0.2987(2) 0.0361(7) Uani 1 1 d .
H3 H 0.6200 0.7302 0.3489 0.054 Uiso 1 1 calc R
C23 C 0.8357(4) 0.5909(4) -0.0635(3) 0.0296(8) Uani 1 1 d .
N5 N 0.8101(3) 0.5554(3) -0.1532(2) 0.0329(8) Uani 1 1 d .
H4 H 0.8232 0.4796 -0.1766 0.040 Uiso 1 1 calc R
C6 C 0.9196(4) 1.0034(3) 0.0649(3) 0.0287(8) Uani 1 1 d .
H5 H 0.9950 0.9472 0.0845 0.034 Uiso 1 1 calc R
C7 C 0.8011(4) 0.7221(3) -0.0539(2) 0.0271(7) Uani 1 1 d .
C8 C 0.9706(4) 1.0914(3) -0.0103(3) 0.0307(8) Uani 1 1 d .
C9 C 0.7450(4) 0.9560(3) 0.1478(3) 0.0281(8) Uani 1 1 d .
H6 H 0.6534 0.9945 0.1461 0.034 Uiso 1 1 calc R
C10 C 0.8619(3) 0.7066(3) 0.1066(3) 0.0283(8) Uani 1 1 d .
C11 C 0.6203(4) 0.7801(4) 0.2246(3) 0.0316(8) Uani 1 1 d .
H7 H 0.5457 0.8412 0.2314 0.038 Uiso 1 1 calc R
H8 H 0.6072 0.7342 0.1660 0.038 Uiso 1 1 calc R
C12 C 0.7551(4) 0.7610(4) -0.1427(3) 0.0334(9) Uani 1 1 d .
H9 H 0.7259 0.8436 -0.1589 0.040 Uiso 1 1 calc R
C13 C 0.7606(4) 0.6591(4) -0.1998(3) 0.0341(9) Uani 1 1 d .
H10 H 0.7342 0.6593 -0.2625 0.041 Uiso 1 1 calc R
C14 C 0.7917(4) 0.9192(3) 0.0501(3) 0.0273(8) Uani 1 1 d .
C15 C 0.8171(3) 0.7787(3) 0.0329(3) 0.0268(8) Uani 1 1 d .
C16 C 0.8947(4) 0.5776(3) 0.0929(3) 0.0314(9) Uani 1 1 d .
H11 H 0.9265 0.5300 0.1438 0.038 Uiso 1 1 calc R
C17 C 0.7524(4) 0.8525(3) 0.2205(3) 0.0298(8) Uani 1 1 d .
H12 H 0.7670 0.8939 0.2815 0.036 Uiso 1 1 calc R
C18 C 0.8710(4) 0.7644(4) 0.2019(3) 0.0321(8) Uani 1 1 d .
H13 H 0.9556 0.8127 0.2075 0.039 Uiso 1 1 calc R
H14 H 0.8722 0.6960 0.2484 0.039 Uiso 1 1 calc R
C19 C 0.8826(4) 0.5174(3) 0.0088(3) 0.0325(8) Uani 1 1 d .
H15 H 0.9050 0.4307 0.0011 0.039 Uiso 1 1 calc R
C20 C 1.0790(4) 1.1786(3) 0.0277(3) 0.0346(9) Uani 1 1 d .
H16 H 1.1075 1.2379 -0.0202 0.052 Uiso 1 1 calc R
H17 H 1.1559 1.1279 0.0477 0.052 Uiso 1 1 calc R
H18 H 1.0432 1.2260 0.0800 0.052 Uiso 1 1 calc R
C21 C 0.8537(4) 1.0600(4) 0.1519(3) 0.0363(9) Uani 1 1 d .
H19 H 0.9111 1.0554 0.2072 0.044 Uiso 1 1 calc R
H20 H 0.8183 1.1468 0.1431 0.044 Uiso 1 1 calc R
C22 C 1.0217(4) 1.0147(4) -0.0903(3) 0.0353(9) Uani 1 1 d .
H21 H 0.9480 0.9651 -0.1164 0.053 Uiso 1 1 calc R
H22 H 1.0927 0.9574 -0.0692 0.053 Uiso 1 1 calc R
H23 H 1.0578 1.0718 -0.1373 0.053 Uiso 1 1 calc R

loop_
_atom_site_aniso_label
_atom_site_aniso_U_11
_atom_site_aniso_U_22
_atom_site_aniso_U_33
_atom_site_aniso_U_23
_atom_site_aniso_U_13
_atom_site_aniso_U_12
O1 0.0240(12) 0.0303(13) 0.0365(14) 0.0033(12) -0.0040(11) 0.0020(11)
O2 0.0283(13) 0.0284(13) 0.0404(16) 0.0040(12) -0.0017(12) 0.0055(10)
O3 0.0459(16) 0.0275(13) 0.0349(15) 0.0051(12) 0.0036(14) 0.0002(12)
C23 0.0328(19) 0.0282(18) 0.0280(19) -0.0004(15) 0.0033(16) -0.0062(16)
N5 0.0377(17) 0.0253(15) 0.0357(18) -0.0069(14) 0.0012(15) -0.0050(13)
C6 0.0279(17) 0.0246(17) 0.034(2) 0.0004(15) -0.0031(15) 0.0028(14)
C7 0.0285(16) 0.0276(17) 0.0251(18) -0.0050(15) 0.0001(15) 0.0004(15)
C8 0.0244(16) 0.0275(17) 0.040(2) -0.0018(17) -0.0016(16) 0.0055(15)
C9 0.0268(17) 0.0253(18) 0.0324(19) 0.0001(15) 0.0031(16) 0.0043(14)
C10 0.0247(17) 0.0304(18) 0.0296(19) 0.0019(16) 0.0020(15) -0.0036(15)
C11 0.0329(18) 0.0299(18) 0.032(2) 0.0052(16) 0.0046(16) 0.0013(17)
C12 0.0352(19) 0.0299(19) 0.035(2) -0.0026(16) -0.0011(17) -0.0007(16)
C13 0.035(2) 0.036(2) 0.031(2) -0.0026(17) -0.0024(17) -0.0011(17)
C14 0.0281(17) 0.0255(16) 0.0282(19) 0.0034(15) -0.0086(15) -0.0027(15)
C15 0.0224(16) 0.0252(16) 0.033(2) 0.0015(15) 0.0023(15) -0.0037(15)
C16 0.0284(18) 0.0269(18) 0.039(2) 0.0023(17) -0.0020(17) -0.0046(16)
C17 0.0309(18) 0.0303(18) 0.0282(19) -0.0010(15) 0.0013(16) -0.0036(16)
C18 0.0265(18) 0.036(2) 0.033(2) -0.0015(18) -0.0011(16) 0.0028(16)
C19 0.0350(19) 0.0258(17) 0.037(2) -0.0036(16) -0.0001(17) 0.0010(17)
C20 0.0264(18) 0.0266(18) 0.051(3) 0.0026(18) -0.0037(17) -0.0092(14)
C21 0.042(2) 0.0315(19) 0.035(2) -0.0059(17) -0.0015(19) -0.0031(17)
C22 0.0325(19) 0.036(2) 0.037(2) -0.0005(18) 0.0074(17) 0.0046(18)

loop_
_atom_type_symbol
_atom_type_description
_atom_type_scat_dispersion_real
_atom_type_scat_dispersion_imag
_atom_type_scat_source
C C 0.0033 0.0016 'International Tables Vol C Tables 4.2.6.8 and 6.1.1.4'
H H 0.0000 0.0000 'International Tables Vol C Tables 4.2.6.8 and 6.1.1.4'
N N 0.0061 0.0033 'International Tables Vol C Tables 4.2.6.8 and 6.1.1.4'
O O 0.0106 0.0060 'International Tables Vol C Tables 4.2.6.8 and 6.1.1.4'

loop_
_geom_angle_atom_site_label_1
_geom_angle_atom_site_label_2
_geom_angle_atom_site_label_3
_geom_angle
C14 O1 H1 109.5
C8 O2 H2 109.5
C11 O3 H3 109.5
N5 C23 C19 128.9(3)
N5 C23 C7 108.1(3)
C19 C23 C7 123.0(3)
C13 N5 C23 108.4(3)
C13 N5 H4 125.8
C23 N5 H4 125.8
C8 C6 C21 119.7(3)
C8 C6 C14 121.2(3)
C21 C6 C14 89.2(3)
C8 C6 H5 108.4
C21 C6 H5 108.4
C14 C6 H5 108.4
C15 C7 C12 136.5(3)
C15 C7 C23 118.1(3)
C12 C7 C23 105.4(3)
O2 C8 C22 110.1(3)
O2 C8 C6 110.3(3)
C22 C8 C6 110.0(3)
O2 C8 C20 104.8(3)
C22 C8 C20 111.4(3)
C6 C8 C20 110.1(3)
C17 C9 C21 116.7(3)
C17 C9 C14 116.4(3)
C21 C9 C14 90.2(3)
C17 C9 H6 110.7
C21 C9 H6 110.7
C14 C9 H6 110.7
C15 C10 C16 119.5(4)
C15 C10 C18 120.3(3)
C16 C10 C18 120.1(3)
O3 C11 C17 112.8(3)
O3 C11 H7 109.0
C17 C11 H7 109.0
O3 C11 H8 109.0
C17 C11 H8 109.0
H7 C11 H8 107.8
C13 C12 C7 108.2(3)
C13 C12 H9 125.9
C7 C12 H9 125.9
C12 C13 N5 109.9(3)
C12 C13 H10 125.1
N5 C13 H10 125.1
O1 C14 C15 112.3(3)
O1 C14 C9 111.9(3)
C15 C14 C9 116.4(3)
O1 C14 C6 109.4(3)
C15 C14 C6 116.0(3)
C9 C14 C6 88.6(3)
C10 C15 C7 119.8(3)
C10 C15 C14 117.4(3)
C7 C15 C14 122.8(3)
C19 C16 C10 123.1(4)
C19 C16 H11 118.5
C10 C16 H11 118.4
C11 C17 C9 110.2(3)
C11 C17 C18 111.7(3)
C9 C17 C18 110.5(3)
C11 C17 H12 108.1
C9 C17 H12 108.1
C18 C17 H12 108.1
C10 C18 C17 111.1(3)
C10 C18 H13 109.4
C17 C18 H13 109.4
C10 C18 H14 109.4
C17 C18 H14 109.4
H13 C18 H14 108.0
C16 C19 C23 116.4(3)
C16 C19 H15 121.8
C23 C19 H15 121.8
C8 C20 H16 109.5
C8 C20 H17 109.5
H16 C20 H17 109.5
C8 C20 H18 109.5
H16 C20 H18 109.5
H17 C20 H18 109.5
C9 C21 C6 89.5(3)
C9 C21 H19 113.7
C6 C21 H19 113.7
C9 C21 H20 113.7
C6 C21 H20 113.7
H19 C21 H20 111.0
C8 C22 H21 109.5
C8 C22 H22 109.5
H21 C22 H22 109.5
C8 C22 H23 109.5
H21 C22 H23 109.5
H22 C22 H23 109.5

loop_
_geom_bond_atom_site_label_1
_geom_bond_atom_site_label_2
_geom_bond_distance
O1 C14 1.437(4)
O1 H1 0.8400
O2 C8 1.448(4)
O2 H2 0.8400
O3 C11 1.431(5)
O3 H3 0.8400
C23 N5 1.383(5)
C23 C19 1.390(5)
C23 C7 1.434(5)
N5 C13 1.381(5)
N5 H4 0.8800
C6 C8 1.525(5)
C6 C21 1.548(6)
C6 C14 1.570(5)
C6 H5 1.0000
C7 C15 1.408(5)
C7 C12 1.434(5)
C8 C22 1.508(6)
C8 C20 1.525(5)
C9 C17 1.524(5)
C9 C21 1.545(5)
C9 C14 1.548(5)
C9 H6 1.0000
C10 C15 1.390(5)
C10 C16 1.415(5)
C10 C18 1.520(6)
C11 C17 1.525(5)
C11 H7 0.9900
C11 H8 0.9900
C12 C13 1.361(5)
C12 H9 0.9500
C13 H10 0.9500
C14 C15 1.525(5)
C16 C19 1.385(5)
C16 H11 0.9500
C17 C18 1.529(5)
C17 H12 1.0000
C18 H13 0.9900
C18 H14 0.9900
C19 H15 0.9500
C20 H16 0.9800
C20 H17 0.9800
C20 H18 0.9800
C21 H19 0.9900
C21 H20 0.9900
C22 H21 0.9800
C22 H22 0.9800
C22 H23 0.9800
